data_1546511
loop_
_publ_author_name
'Wessels, T.'
'McCusker, L. B.'
'Baerlocher, Ch.'
'Reinert, P.'
'Patarin, J.'

_publ_section_title
;
 Synthesis, characterization and structure determination of a new
 fluorogallophosphate (Mu-5) prepared in the presence of
 1,4,8,11-tetraazacyclotetradecane
;
_journal_name_full 'Microporous and Mesoporous Materials'
_journal_page_first 67
_journal_page_last 77
_journal_volume 23
_journal_year 1998
_chemical_formula_sum 'C10 H25 F2 Ga5 N4 O17 P4'
_chemical_formula_weight 983.83
_space_group_IT_number 60
_symmetry_cell_setting orthorhombic
_symmetry_Int_Tables_number 60
_symmetry_space_group_name_Hall '-P 2n 2ab'
_symmetry_space_group_name_H-M 'P b c n'
_cell_angle_alpha 90.
_cell_angle_beta 90.
_cell_angle_gamma 90.
_cell_formula_units_Z 4
_cell_length_a 13.372(2)
_cell_length_b 10.447(1)
_cell_length_c 18.538(2)
_cell_volume 2589.7(5)
_diffrn_ambient_temperature 293
_diffrn_radiation_probe x-ray
_diffrn_radiation_source synchrotron
_diffrn_radiation_wavelength 0.80212
_exptl_absorpt_coefficient_mu 7.576
_exptl_crystal_density_diffrn 2.521
_exptl_crystal_F_000 1924
_pd_proc_ls_prof_wR_expected 0.092
_pd_proc_ls_prof_wR_factor 0.153
_refine_ls_number_parameters 117
_refine_ls_number_reflns 1500
_refine_ls_R_Fsqd_factor 0.049
_cod_data_source_file Micro-Meso-Mater-1998-23-67-77.cif
_cod_data_source_block Mu-5
_cod_original_formula_sum 'H25 C10 F2 Ga5 N4 O17 P4'
_cod_database_code 1546511

loop_
_symmetry_equiv_pos_site_id
_symmetry_equiv_pos_as_xyz
1 x,y,z
2 1/2-x,1/2-y,1/2+z
3 1/2+x,1/2-y,-z
4 -x,y,1/2-z
5 -x,-y,-z
6 1/2+x,1/2+y,1/2-z
7 1/2-x,1/2+y,z
8 x,-y,1/2+z

loop_
_atom_site_label
_atom_site_type_symbol
_atom_site_thermal_displace_type
_atom_site_fract_x
_atom_site_fract_y
_atom_site_fract_z
_atom_site_occupancy
_atom_site_U_iso_or_equiv
_atom_site_calc_flag
_atom_site_refinement_flags
_atom_site_disorder_assembly
_atom_site_disorder_group
Ga1 Ga Uiso 0.1426(3) 0.7495(4) 0.2682(2) 1.000 0.0070(10) . . . .
Ga2 Ga Uiso 0.0321(3) 0.0186(5) 0.1423(2) 1.000 0.060(2) . . . .
Ga3 Ga Uiso 0.00000 0.50000 0.00000 1.000 0.0090(10) . . . .
P1 P Uiso 0.1751(4) 0.0432(6) 0.2754(4) 1.000 0.011(2) . . . .
P2 P Uiso 0.0338(5) 0.7228(6) 0.1239(3) 1.000 0.011(2) . . . .
F2 F Uiso 0.0520(10) 0.114(2) 0.0530(10) 0.500 0.067(9) . . . .
O1 O Uiso 0.2352(9) 0.6290(10) 0.2939(8) 1.000 0.013(2) . . . .
OH O Uiso 0.0520(10) 0.114(2) 0.0530(10) 0.500 0.067(9) . . . .
O2 O Uiso 0.0960(9) 0.0630(10) 0.3318(7) 1.000 0.013(2) . . . .
O3 O Uiso 0.2080(10) 0.9010(10) 0.2726(8) 1.000 0.013(2) . . . .
O4 O Uiso 0.1330(10) 0.0830(10) 0.2036(6) 1.000 0.013(2) . . . .
O5 O Uiso 0.0510(10) 0.8580(10) 0.0987(8) 1.000 0.013(2) . . . .
O6 O Uiso 0.1120(10) 0.6910(10) 0.1821(7) 1.000 0.013(2) . . . .
O7 O Uiso 0.0730(9) 0.7090(10) 0.3452(7) 1.000 0.013(2) . . . .
O8 O Uiso 0.0460(10) 0.6360(10) 0.0581(6) 1.000 0.013(2) . . . .
N1 N Uiso -0.1155(7) 0.4742(5) 0.0712(4) 1.000 0.023(4) . . . .
N4 N Uiso 0.0769(7) 0.3739(3) 0.0664(5) 1.000 0.023(4) . . . .
C2 C Uiso -0.0904(5) 0.3669(4) 0.1169(2) 1.000 0.023(4) . . . .
C3 C Uiso 0.0221(6) 0.37721(7) 0.1336(2) 1.000 0.023(4) . . . .
C5 C Uiso 0.1812(6) 0.4058(2) 0.0795(2) 1.000 0.023(4) . . . .
C6 C Uiso 0.23610(10) 0.4127(4) 0.0063(4) 1.000 0.023(4) . . . .
C7 C Uiso 0.2132(5) 0.5359(4) -0.0369(3) 1.000 0.023(4) . . . .
F1 F Uiso 0.50000 0.369(2) 0.25000 1.000 0.017(7) . . . .
H11 H Uiso -0.1124(4) 0.5566(2) 0.1007(2) 1.000 0.023(4) . . . .
H21 H Uiso -0.1070(3) 0.2765(2) 0.0881(3) 1.000 0.023(4) . . . .
H22 H Uiso -0.1346(3) 0.3725(5) 0.1673(2) 1.000 0.023(4) . . . .
H31 H Uiso 0.0446(3) 0.2950(2) 0.16760(10) 1.000 0.023(4) . . . .
H32 H Uiso 0.0393(3) 0.4680(2) 0.16180(10) 1.000 0.023(4) . . . .
H41 H Uiso 0.0761(3) 0.2817(2) 0.0483(2) 1.000 0.023(4) . . . .
H51 H Uiso 0.2168(2) 0.3347(4) 0.1156(2) 1.000 0.023(4) . . . .
H52 H Uiso 0.1821(3) 0.5017(3) 0.1049(2) 1.000 0.023(4) . . . .
H61 H Uiso 0.31750(10) 0.4076(5) 0.0171(2) 1.000 0.023(4) . . . .
H62 H Uiso 0.2138(4) 0.3290(3) -0.0266(2) 1.000 0.023(4) . . . .
H71 H Uiso 0.2127(4) 0.6194(3) -0.0002(2) 1.000 0.023(4) . . . .
H72 H Uiso 0.2704(2) 0.5508(5) -0.0792(2) 1.000 0.023(4) . . . .

loop_
_geom_angle_atom_site_label_1
_geom_angle_atom_site_label_2
_geom_angle_atom_site_label_3
_geom_angle
_geom_angle_site_symmetry_1
_geom_angle_site_symmetry_2
_geom_angle_site_symmetry_3
_geom_angle_publ_flag
O1 Ga1 O3 105.3(6) . . . yes
O1 Ga1 O6 98.9(6) . . . yes
O1 Ga1 O7 88.9(6) . . . yes
O3 Ga1 O6 117.2(6) . . . yes
O3 Ga1 O7 115.5(6) . . . yes
O6 Ga1 O7 122.1(6) . . . yes
F2 Ga2 O4 103.4(6) . . . yes
F2 Ga2 O5 94.2(8) . . 1_545 yes
F2 Ga2 O2 102.7(6) . . 4_555 yes
OH Ga2 O4 103.4(6) . . . yes
OH Ga2 O5 94.2(8) . . 1_545 yes
OH Ga2 O2 102.7(6) . . 4_555 yes
O4 Ga2 O5 118.7(6) . . 1_545 yes
O2 Ga2 O4 114.8(6) 4_555 . . yes
O2 Ga2 O5 117.6(6) 4_555 . 1_545 yes
O8 Ga3 N1 88.7(4) . . . yes
O8 Ga3 N4 88.7(4) . . . yes
O8 Ga3 O8 180.00 . . 5_565 yes
O8 Ga3 N1 91.3(4) . . 5_565 yes
O8 Ga3 N4 91.3(4) . . 5_565 yes
N1 Ga3 N4 84.7(3) . . . yes
O8 Ga3 N1 91.3(4) 5_565 . . yes
N1 Ga3 N1 180.00 . . 5_565 yes
N1 Ga3 N4 95.3(3) . . 5_565 yes
O8 Ga3 N4 91.3(4) 5_565 . . yes
N1 Ga3 N4 95.3(3) 5_565 . . yes
N4 Ga3 N4 180.00 . . 5_565 yes
O8 Ga3 N1 88.7(4) 5_565 . 5_565 yes
O8 Ga3 N4 88.7(4) 5_565 . 5_565 yes
N1 Ga3 N4 84.7(3) 5_565 . 5_565 yes
O2 P1 O4 108.3(8) . . . yes
O2 P1 O3 110.8(8) . . 1_545 yes
O1 P1 O2 108.3(8) 7_545 . . yes
O3 P1 O4 110.0(8) 1_545 . . yes
O1 P1 O4 109.2(8) 7_545 . . yes
O1 P1 O3 110.2(7) 7_545 . 1_545 yes
O5 P2 O6 108.4(8) . . . yes
O5 P2 O8 107.0(8) . . . yes
O5 P2 O7 110.1(8) . . 4_555 yes
O6 P2 O8 111.0(8) . . . yes
O6 P2 O7 110.4(8) . . 4_555 yes
O7 P2 O8 109.8(8) 4_555 . . yes
Ga1 O1 P1 150.7(10) . . 7_555 yes
Ga2 O2 P1 143.5(8) 4_555 . . yes
Ga1 O3 P1 134.6(9) . . 1_565 yes
Ga2 O4 P1 134.6(8) . . . yes
Ga2 O5 P2 133.1(10) 1_565 . . yes
Ga1 O6 P2 136.1(8) . . . yes
Ga1 O7 P2 140.2(8) . . 4_555 yes
Ga3 O8 P2 150.2(9) . . . yes
Ga3 N1 C2 107.7(5) . . . yes
Ga3 N1 C7 113.8(5) . . 5_565 yes
C2 N1 C7 114.1(6) . . 5_565 yes
Ga3 N4 C3 104.2(5) . . . yes
Ga3 N4 C5 115.4(3) . . . yes
C3 N4 C5 109.7(7) . . . yes
C7 N1 H11 109.4(7) 5_565 . . no
Ga3 N1 H11 101.7(6) . . . no
C2 N1 H11 109.3(6) . . . no
Ga3 N4 H41 113.5(7) . . . no
C3 N4 H41 107.5(6) . . . no
C5 N4 H41 106.3(7) . . . no
N1 C2 C3 106.9(5) . . . yes
N4 C3 C2 108.7(5) . . . yes
N4 C5 C6 108.7(5) . . . yes
C5 C6 C7 113.6(4) . . . no
N1 C7 C6 110.1(4) 5_565 . . yes
N1 C2 H21 109.4(5) . . . no
N1 C2 H22 109.3(6) . . . no
C3 C2 H21 110.6(5) . . . no
C3 C2 H22 110.4(4) . . . no
H21 C2 H22 110.2(6) . . . no
N4 C3 H31 109.5(5) . . . no
N4 C3 H32 108.8(5) . . . no
C2 C3 H31 109.0(5) . . . no
C2 C3 H32 111.0(5) . . . no
H31 C3 H32 109.8(4) . . . no
N4 C5 H51 111.1(5) . . . no
N4 C5 H52 106.8(6) . . . no
C6 C5 H51 111.0(5) . . . no
C6 C5 H52 109.0(4) . . . no
H51 C5 H52 110.2(5) . . . no
C5 C6 H61 107.8(6) . . . no
C5 C6 H62 108.6(4) . . . no
C7 C6 H61 109.2(5) . . . no
C7 C6 H62 108.6(6) . . . no
H61 C6 H62 109.0(5) . . . no
C6 C7 H71 109.8(5) . . . no
C6 C7 H72 110.3(5) . . . no
H71 C7 H72 109.2(6) . . . no
N1 C7 H71 108.7(6) 5_565 . . no
N1 C7 H72 108.7(5) 5_565 . . no

loop_
_geom_bond_atom_site_label_1
_geom_bond_atom_site_label_2
_geom_bond_distance
_geom_bond_site_symmetry_1
_geom_bond_site_symmetry_2
_geom_bond_publ_flag
Ga1 O1 1.829(12) . . yes
Ga1 O3 1.810(12) . . yes
Ga1 O6 1.757(13) . . yes
Ga1 O7 1.756(13) . . yes
Ga2 F2 1.95(2) . . yes
Ga2 OH 1.95(2) . . yes
Ga2 O4 1.888(13) . . yes
Ga2 O5 1.879(12) . 1_545 yes
Ga2 O2 1.838(13) . 4_555 yes
Ga3 O8 1.886(11) . . yes
Ga3 N1 2.049(9) . . yes
Ga3 N4 2.076(7) . . yes
Ga3 O8 1.886(11) . 5_565 yes
Ga3 N1 2.049(9) . 5_565 yes
Ga3 N4 2.076(7) . 5_565 yes
P1 O2 1.502(14) . . yes
P1 O4 1.504(13) . . yes
P1 O3 1.550(12) . 1_545 yes
P1 O1 1.536(13) . 7_545 yes
P2 O5 1.505(13) . . yes
P2 O6 1.539(14) . . yes
P2 O8 1.529(12) . . yes
P2 O7 1.546(14) . 4_555 yes
N1 C2 1.445(8) . . yes
N1 C7 1.457(11) . 5_565 yes
N4 C3 1.446(11) . . yes
N4 C5 1.454(12) . . yes
N1 H11 1.021(7) . . no
N4 H41 1.020(5) . . no
C2 C3 1.540(10) . . no
C5 C6 1.545(8) . . no
C6 C7 1.547(7) . . no
C2 H21 1.107(5) . . no
C2 H22 1.107(6) . . no
C3 H31 1.107(4) . . no
C3 H32 1.107(3) . . no
C5 H51 1.107(6) . . no
C5 H52 1.107(4) . . no
C6 H61 1.108(2) . . no
C6 H62 1.107(6) . . no
C7 H71 1.106(6) . . no
C7 H72 1.106(7) . . no

loop_
_geom_hbond_atom_site_label_D
_geom_hbond_atom_site_label_H
_geom_hbond_atom_site_label_A
_geom_hbond_distance_DH
_geom_hbond_distance_HA
_geom_hbond_distance_DA
_geom_hbond_angle_DHA
_geom_hbond_site_symmetry_A
_geom_hbond_publ_flag
N1 H11 O7 1.021(7) 1.954(12) 2.957(13) 166.7(8) 4_555 yes
C2 H22 O3 1.107(6) 2.400(14) 3.405(15) 150.1(5) 6_445 yes
C3 H31 O4 1.107(4) 2.598(11) 3.651(12) 158.7(4) . yes
C3 H32 O6 1.107(3) 2.552(11) 3.606(11) 158.6(4) . yes
C5 H52 O8 1.107(4) 2.456(13) 3.035(13) 111.0(5) . yes
C6 H61 O5 1.108(2) 2.377(14) 3.371(14) 148.5(6) 7_545 yes
C7 H71 O8 1.106(6) 2.483(14) 3.032(14) 109.2(5) . yes

loop_
_geom_torsion_atom_site_label_1
_geom_torsion_atom_site_label_2
_geom_torsion_atom_site_label_3
_geom_torsion_atom_site_label_4
_geom_torsion
_geom_torsion_site_symmetry_1
_geom_torsion_site_symmetry_2
_geom_torsion_site_symmetry_3
_geom_torsion_site_symmetry_4
_geom_torsion_publ_flag
O3 Ga1 O1 P1 -79.5(17) . . . 7_555 no
O6 Ga1 O1 P1 42.1(17) . . . 7_555 no
O7 Ga1 O1 P1 164.4(16) . . . 7_555 no
O1 Ga1 O3 P1 -163.4(13) . . . 1_565 no
O6 Ga1 O3 P1 87.9(14) . . . 1_565 no
O7 Ga1 O3 P1 -67.2(15) . . . 1_565 no
O1 Ga1 O6 P2 172.5(11) . . . . no
O3 Ga1 O6 P2 -75.2(13) . . . . no
O7 Ga1 O6 P2 78.2(13) . . . . no
O1 Ga1 O7 P2 -161.9(12) . . . 4_555 no
O3 Ga1 O7 P2 91.7(13) . . . 4_555 no
O6 Ga1 O7 P2 -62.0(14) . . . 4_555 no
F2 Ga2 O4 P1 -168.5(11) . . . . no
OH Ga2 O4 P1 -168.5(11) . . . . no
O5 Ga2 O4 P1 -66.0(13) 1_545 . . . no
O2 Ga2 O4 P1 80.5(12) 4_555 . . . no
F2 Ga2 O5 P2 -168.7(12) . . 1_545 1_545 no
OH Ga2 O5 P2 -168.7(12) . . 1_545 1_545 no
O4 Ga2 O5 P2 83.5(13) . . 1_545 1_545 no
F2 Ga2 O2 P1 -179.4(13) . . 4_555 4_555 no
OH Ga2 O2 P1 -179.4(13) . . 4_555 4_555 no
O4 Ga2 O2 P1 -67.9(14) . . 4_555 4_555 no
N1 Ga3 O8 P2 -2.4(15) . . . . no
N4 Ga3 O8 P2 -87.2(16) . . . . no
N1 Ga3 O8 P2 177.6(15) 5_565 . . . no
N4 Ga3 O8 P2 92.8(16) 5_565 . . . no
O8 Ga3 N1 C2 -101.0(5) . . . . no
O8 Ga3 N1 C7 131.5(5) . . . 5_565 no
N4 Ga3 N1 C2 -12.1(4) . . . . no
N4 Ga3 N1 C7 -139.7(4) . . . 5_565 no
O8 Ga3 N1 C2 79.1(5) 5_565 . . . no
N4 Ga3 N1 C2 167.9(4) 5_565 . . . no
O8 Ga3 N4 C3 69.5(5) . . . . no
O8 Ga3 N4 C5 -50.8(6) . . . . no
N1 Ga3 N4 C3 -19.3(4) . . . . no
N1 Ga3 N4 C5 -139.6(5) . . . . no
O8 Ga3 N4 C3 -110.5(5) 5_565 . . . no
O8 Ga3 N4 C5 129.2(6) 5_565 . . . no
N1 Ga3 N4 C3 160.7(4) 5_565 . . . no
N1 Ga3 N4 C5 40.4(5) 5_565 . . . no
O8 Ga3 N1 C7 48.5(5) . . 5_565 . no
N4 Ga3 N1 C7 -40.3(4) . . 5_565 . no
O4 P1 O2 Ga2 57.9(14) . . . 4_555 no
O3 P1 O2 Ga2 -62.9(15) 1_545 . . 4_555 no
O1 P1 O2 Ga2 176.2(12) 7_545 . . 4_555 no
O2 P1 O4 Ga2 -67.8(12) . . . . no
O3 P1 O4 Ga2 53.5(13) 1_545 . . . no
O1 P1 O4 Ga2 174.5(10) 7_545 . . . no
O2 P1 O3 Ga1 48.8(16) . . 1_545 1_545 no
O4 P1 O3 Ga1 -70.9(15) . . 1_545 1_545 no
O2 P1 O1 Ga1 -128.6(16) . . 7_545 7_545 no
O4 P1 O1 Ga1 -10.8(19) . . 7_545 7_545 no
O6 P2 O5 Ga2 -70.3(13) . . . 1_565 no
O8 P2 O5 Ga2 169.9(11) . . . 1_565 no
O7 P2 O5 Ga2 50.6(14) 4_555 . . 1_565 no
O5 P2 O6 Ga1 62.1(14) . . . . no
O8 P2 O6 Ga1 179.4(10) . . . . no
O7 P2 O6 Ga1 -58.6(13) 4_555 . . . no
O5 P2 O8 Ga3 -133.2(15) . . . . no
O6 P2 O8 Ga3 108.6(16) . . . . no
O7 P2 O8 Ga3 -13.7(18) 4_555 . . . no
O5 P2 O7 Ga1 -74.8(14) . . 4_555 4_555 no
O6 P2 O7 Ga1 44.8(14) . . 4_555 4_555 no
O8 P2 O7 Ga1 167.6(10) . . 4_555 4_555 no
Ga3 N1 C2 C3 39.4(5) . . . . no
C7 N1 C2 C3 166.8(5) 5_565 . . . no
C2 N1 C7 C6 176.0(5) . . 5_565 5_565 no
Ga3 N4 C3 C2 46.1(3) . . . . no
C5 N4 C3 C2 170.1(3) . . . . no
Ga3 N4 C5 C6 -58.1(5) . . . . no
C3 N4 C5 C6 -175.3(3) . . . . no
N1 C2 C3 N4 -59.4(4) . . . . no
N4 C5 C6 C7 75.8(4) . . . . no
C5 C6 C7 N1 -77.7(6) . . . 5_565 no
